data_4077155
loop_
_publ_author_name
'Ramachandran, Bhaskar M.'
'Trupia, Sabrina M.'
'Geiger, William E.'
'Carroll, Patrick J.'
'Sneddon, Larry G.'

_publ_section_title
;
 Synthetic, Structural, Chemical, and Electrochemical Studies of the
 Metallatricarbadecaboranyl Analogues of Ferrocene, Ruthenocene, and
 Osmocene and the Observation of a
 Reversible\h6&#x2212;\h4Tricarbadecaboranyl Coordination that Is
 Analogous to the\h5&#x2212;\h3Cyclopentadienyl Ring-Slippage Process
;
_journal_issue 23
_journal_name_full Organometallics
_journal_page_first 5078
_journal_paper_doi 10.1021/om020757u
_journal_volume 21
_journal_year 2002
_chemical_formula_sum 'C19 H36 B7 N Ru'
_chemical_formula_weight 455.23
_space_group_IT_number 2
_symmetry_cell_setting triclinic
_symmetry_Int_Tables_number 2
_symmetry_space_group_name_Hall '-P 1'
_symmetry_space_group_name_H-M 'P -1'
_atom_sites_solution_hydrogens geom
_atom_sites_solution_primary direct
_atom_sites_solution_secondary difmap
_audit_creation_method SHELXL
_cell_angle_alpha 104.997(3)
_cell_angle_beta 110.448(2)
_cell_angle_gamma 76.334(3)
_cell_formula_units_Z 2
_cell_length_a 9.9335(4)
_cell_length_b 13.4379(4)
_cell_length_c 9.6881(4)
_cell_measurement_temperature 210(2)
_cell_volume 1155.16(8)
_computing_structure_refinement 'SHELXL-93 (Sheldrick, 1993)'
_computing_structure_solution 'SIR92 (Altomare, 1993)'
_diffrn_ambient_temperature 210(2)
_diffrn_measurement_device 'image plate area detector'
_diffrn_measurement_device_type 'Rigaku R-AXIS IIc'
_diffrn_measurement_method 'phi oscillations'
_diffrn_radiation_monochromator graphite
_diffrn_radiation_source 'rotating anode'
_diffrn_radiation_type MoK\a
_diffrn_radiation_wavelength 0.71069
_diffrn_reflns_av_R_equivalents 0.0506
_diffrn_reflns_av_sigmaI/netI 0.0381
_diffrn_reflns_limit_h_max 11
_diffrn_reflns_limit_h_min -11
_diffrn_reflns_limit_k_max 16
_diffrn_reflns_limit_k_min -16
_diffrn_reflns_limit_l_max 11
_diffrn_reflns_limit_l_min -11
_diffrn_reflns_number 9708
_diffrn_reflns_theta_max 25.35
_diffrn_reflns_theta_min 2.51
_exptl_absorpt_coefficient_mu 0.683
_exptl_absorpt_correction_type none
_exptl_crystal_density_diffrn 1.309
_exptl_crystal_F_000 472
_exptl_crystal_size_max 0.40
_exptl_crystal_size_mid 0.20
_exptl_crystal_size_min 0.07
_refine_diff_density_max 0.855
_refine_diff_density_min -1.735
_refine_diff_density_rms 0.121
_refine_ls_extinction_coef 0.0162(25)
_refine_ls_extinction_expression Fc^*^=kFc[1+0.001xFc^2^\l^3^/sin(2\q)]^-1/4^
_refine_ls_extinction_method SHELXL
_refine_ls_goodness_of_fit_all 1.094
_refine_ls_goodness_of_fit_obs 1.104
_refine_ls_matrix_type full
_refine_ls_number_parameters 290
_refine_ls_number_reflns 3919
_refine_ls_number_restraints 0
_refine_ls_restrained_S_all 1.094
_refine_ls_restrained_S_obs 1.104
_refine_ls_R_factor_all 0.0594
_refine_ls_R_factor_obs 0.0577
_refine_ls_shift/esd_max 0.000
_refine_ls_shift/esd_mean 0.000
_refine_ls_structure_factor_coef Fsqd
_refine_ls_weighting_details 'w=1/[\s^2^(Fo^2^)+(0.0914P)^2^+2.5773P] where P=(Fo^2^+2Fc^2^)/3'
_refine_ls_weighting_scheme calc
_refine_ls_wR_factor_all 0.1583
_refine_ls_wR_factor_obs 0.1562
_reflns_number_observed 3755
_reflns_number_total 3919
_reflns_observed_criterion >2sigma(I)
_cod_data_source_file om020757u.cif
_cod_data_source_block cmpd10
_cod_depositor_comments
;
The following automatic conversions were performed:

'_refine_ls_weighting_scheme' value 'calc
w=1/[\s^2^(Fo^2^)+(0.0914P)^2^+2.5773P] where P=(Fo^2^+2Fc^2^)/3' was
changed to 'calc'. New tag '_refine_ls_weighting_details' was
created. The value of the new tag was set to
'w=1/[\s^2^(Fo^2^)+(0.0914P)^2^+2.5773P] where P=(Fo^2^+2Fc^2^)/3'.

Automatic conversion script
Id: cif_fix_values 3143 2015-03-26 13:38:13Z robertas 
;
_cod_original_cell_volume 1155.16(7)
_cod_original_sg_symbol_H-M 'P -1       '
_cod_database_code 4077155

loop_
_symmetry_equiv_pos_as_xyz
'x, y, z'
'-x, -y, -z'

loop_
_atom_site_aniso_label
_atom_site_aniso_U_11
_atom_site_aniso_U_22
_atom_site_aniso_U_33
_atom_site_aniso_U_23
_atom_site_aniso_U_13
_atom_site_aniso_U_12
Ru8 0.0293(3) 0.0460(3) 0.0303(3) 0.0044(2) 0.0039(2) -0.0121(2)
B1 0.034(3) 0.079(5) 0.045(4) 0.009(3) 0.005(3) -0.022(3)
B2 0.034(3) 0.069(5) 0.056(4) 0.010(3) 0.011(3) -0.009(3)
B3 0.030(3) 0.068(4) 0.052(4) 0.018(3) 0.008(3) -0.012(3)
B4 0.037(3) 0.068(4) 0.039(3) 0.003(3) 0.005(3) -0.031(3)
B5 0.044(3) 0.056(4) 0.048(4) 0.004(3) 0.010(3) -0.021(3)
B6 0.037(3) 0.066(5) 0.048(4) 0.005(3) 0.014(3) -0.016(3)
B11 0.033(3) 0.072(5) 0.042(3) 0.003(3) 0.011(3) -0.015(3)
C7 0.031(3) 0.054(4) 0.046(3) 0.001(2) 0.013(2) -0.005(2)
C9 0.042(3) 0.054(3) 0.036(3) 0.001(2) 0.010(2) -0.015(2)
C10 0.039(3) 0.060(4) 0.039(3) 0.012(3) 0.006(2) -0.011(2)
C12 0.035(3) 0.046(3) 0.047(3) 0.003(2) 0.016(2) -0.008(2)
N13 0.038(2) 0.068(3) 0.033(2) 0.006(2) 0.000(2) -0.015(2)
C14 0.049(3) 0.079(4) 0.034(3) 0.006(3) 0.001(2) -0.017(3)
C15 0.050(5) 0.542(34) 0.055(6) 0.049(11) -0.007(4) -0.074(11)
C16 0.137(10) 0.208(14) 0.062(5) 0.053(7) -0.010(6) -0.078(9)
C17 0.270(20) 0.109(10) 0.104(9) -0.054(7) -0.044(10) 0.007(11)
C18 0.068(4) 0.046(4) 0.070(4) 0.014(3) 0.029(3) -0.007(3)
C19 0.039(3) 0.050(3) 0.043(3) -0.001(2) 0.012(2) -0.013(2)
C20 0.035(3) 0.045(3) 0.043(3) 0.009(2) 0.010(2) -0.011(2)
C21 0.036(3) 0.069(4) 0.049(3) 0.023(3) 0.008(2) -0.011(3)
C22 0.043(3) 0.085(4) 0.030(3) 0.011(3) 0.007(2) -0.023(3)
C23 0.049(3) 0.055(3) 0.037(3) 0.000(2) 0.014(2) -0.020(3)
C24 0.038(3) 0.064(4) 0.065(4) 0.010(3) 0.017(3) -0.006(3)
C25 0.041(3) 0.056(4) 0.057(4) 0.002(3) 0.013(3) -0.024(3)
C26 0.057(4) 0.059(4) 0.078(5) 0.034(3) 0.019(3) 0.000(3)
C27 0.051(4) 0.123(6) 0.036(3) 0.020(3) 0.000(3) -0.027(4)
C28 0.071(4) 0.067(4) 0.056(4) -0.018(3) 0.027(3) -0.027(3)

loop_
_atom_site_label
_atom_site_type_symbol
_atom_site_fract_x
_atom_site_fract_y
_atom_site_fract_z
_atom_site_U_iso_or_equiv
_atom_site_thermal_displace_type
_atom_site_occupancy
_atom_site_calc_flag
Ru8 Ru 0.31837(4) 0.25389(3) 0.19845(4) 0.0361(2) Uani 1 d
B1 B 0.6747(7) 0.2615(6) 0.2284(8) 0.053(2) Uani 1 d
B2 B 0.6361(7) 0.1457(6) 0.0948(8) 0.054(2) Uani 1 d
B3 B 0.5586(7) 0.1855(6) 0.2459(8) 0.049(2) Uani 1 d
B4 B 0.5161(7) 0.3317(6) 0.2766(7) 0.047(2) Uani 1 d
B5 B 0.5744(7) 0.3676(6) 0.1463(8) 0.049(2) Uani 1 d
B6 B 0.6296(7) 0.2547(6) 0.0290(8) 0.050(2) Uani 1 d
B11 B 0.4779(7) 0.1847(6) -0.0491(7) 0.049(2) Uani 1 d
C7 C 0.4623(6) 0.1396(5) 0.0797(6) 0.0451(13) Uani 1 d
C9 C 0.3964(6) 0.3654(5) 0.1244(6) 0.0449(12) Uani 1 d
C10 C 0.4512(6) 0.3126(5) -0.0118(7) 0.0467(13) Uani 1 d
C12 C 0.1941(6) 0.2421(4) -0.0103(6) 0.0428(12) Uani 1 d
N13 N 0.1174(5) 0.2329(4) -0.1334(5) 0.0488(11) Uani 1 d
C14 C 0.0333(7) 0.2130(6) -0.2910(6) 0.057(2) Uani 1 d
C15 C -0.1204(11) 0.2378(19) -0.3072(11) 0.219(11) Uani 1 d
C16 C 0.0756(14) 0.2838(12) -0.3642(11) 0.133(5) Uani 1 d
C17 C 0.0935(21) 0.1063(11) -0.3544(15) 0.210(10) Uani 1 d
C18 C 0.2998(8) 0.4697(5) 0.1146(8) 0.059(2) Uani 1 d
C19 C 0.1213(6) 0.3105(5) 0.2709(6) 0.0452(12) Uani 1 d
C20 C 0.1470(6) 0.1968(4) 0.2391(6) 0.0407(11) Uani 1 d
C21 C 0.2837(6) 0.1607(5) 0.3410(7) 0.0493(14) Uani 1 d
C22 C 0.3409(6) 0.2511(5) 0.4376(6) 0.0516(14) Uani 1 d
C23 C 0.2401(6) 0.3431(5) 0.3952(6) 0.0461(13) Uani 1 d
C24 C -0.0145(6) 0.3799(5) 0.1994(8) 0.0563(15) Uani 1 d
C25 C 0.0434(6) 0.1274(5) 0.1273(7) 0.0512(14) Uani 1 d
C26 C 0.3472(7) 0.0485(5) 0.3475(9) 0.063(2) Uani 1 d
C27 C 0.4737(7) 0.2509(7) 0.5734(7) 0.070(2) Uani 1 d
C28 C 0.2529(8) 0.4511(6) 0.4792(8) 0.065(2) Uani 1 d
H1 H 0.7849(73) 0.2638(51) 0.3073(73) 0.060(18) Uiso 1 d
H2 H 0.7163(78) 0.0782(55) 0.0900(76) 0.068(20) Uiso 1 d
H3 H 0.5983(75) 0.1457(53) 0.3393(78) 0.067(20) Uiso 1 d
H4 H 0.5280(62) 0.3849(45) 0.3907(66) 0.048(15) Uiso 1 d
H5 H 0.5974(77) 0.4441(57) 0.1582(78) 0.071(20) Uiso 1 d
H6 H 0.6955(66) 0.2666(47) -0.0361(68) 0.053(17) Uiso 1 d
H7 H 0.4288(86) 0.0807(61) 0.0477(86) 0.079(24) Uiso 1 d
H10 H 0.4179(85) 0.3457(60) -0.0805(88) 0.072(23) Uiso 1 d
H11 H 0.4566(66) 0.1425(47) -0.1691(70) 0.053(17) Uiso 1 d
H15A H -0.1433 0.3092 -0.2614 0.320 Uiso 1 d
H15B H -0.1437 0.1931 -0.2583 0.320 Uiso 1 d
H15C H -0.1749 0.2265 -0.4115 0.320 Uiso 1 d
H16A H 0.1783 0.2658 -0.3525 0.200 Uiso 1 d
H16B H 0.0542 0.3550 -0.3174 0.200 Uiso 1 d
H16C H 0.0221 0.2741 -0.4693 0.200 Uiso 1 d
H17A H 0.1940 0.1003 -0.3359 0.320 Uiso 1 d
H17B H 0.0432 0.0911 -0.4600 0.320 Uiso 1 d
H17C H 0.0744 0.0577 -0.3068 0.320 Uiso 1 d
H18A H 0.2997 0.5069 0.2137 0.076 Uiso 1 d
H18B H 0.2023 0.4595 0.0547 0.076 Uiso 1 d
H18C H 0.3353 0.5095 0.0694 0.076 Uiso 1 d
H24B H -0.0643 0.3426 0.1026 0.076 Uiso 1 d
H24C H 0.0109 0.4410 0.1878 0.076 Uiso 1 d
H24A H -0.0767 0.3995 0.2618 0.076 Uiso 1 d
H25A H -0.0247 0.1653 0.0529 0.076 Uiso 1 d
H25B H -0.0084 0.1049 0.1777 0.076 Uiso 1 d
H25C H 0.0969 0.0676 0.0792 0.076 Uiso 1 d
H26C H 0.4516 0.0406 0.3785 0.076 Uiso 1 d
H26A H 0.3134 0.0060 0.2500 0.076 Uiso 1 d
H26B H 0.3177 0.0272 0.4183 0.076 Uiso 1 d
H27B H 0.5168 0.3117 0.5909 0.076 Uiso 1 d
H27C H 0.5434 0.1893 0.5568 0.076 Uiso 1 d
H27A H 0.4471 0.2509 0.6595 0.076 Uiso 1 d
H28A H 0.3525 0.4613 0.5098 0.076 Uiso 1 d
H28B H 0.2219 0.4629 0.5663 0.076 Uiso 1 d
H28C H 0.1927 0.4995 0.4159 0.076 Uiso 1 d

loop_
_atom_type_symbol
_atom_type_description
_atom_type_scat_dispersion_real
_atom_type_scat_dispersion_imag
_atom_type_scat_source
C C 0.0033 0.0016 'International Tables Vol C Tables 4.2.6.8 and 6.1.1.4'
H H 0.0000 0.0000 'International Tables Vol C Tables 4.2.6.8 and 6.1.1.4'
B B 0.0013 0.0007 'International Tables Vol C Tables 4.2.6.8 and 6.1.1.4'
N N 0.0061 0.0033 'International Tables Vol C Tables 4.2.6.8 and 6.1.1.4'
Ru Ru -1.2594 0.8363 'International Tables Vol C Tables 4.2.6.8 and 6.1.1.4'

loop_
_geom_angle_atom_site_label_1
_geom_angle_atom_site_label_2
_geom_angle_atom_site_label_3
_geom_angle
C12 Ru8 C9 79.5(2)
C12 Ru8 C19 89.0(2)
C9 Ru8 C19 117.5(2)
C12 Ru8 C20 86.1(2)
C9 Ru8 C20 152.6(2)
C19 Ru8 C20 38.5(2)
C12 Ru8 C7 78.5(2)
C9 Ru8 C7 81.9(2)
C19 Ru8 C7 154.9(2)
C20 Ru8 C7 118.0(2)
C12 Ru8 C21 117.7(2)
C9 Ru8 C21 162.6(2)
C19 Ru8 C21 63.7(2)
C20 Ru8 C21 37.5(2)
C7 Ru8 C21 102.9(2)
C12 Ru8 B4 120.2(2)
C9 Ru8 B4 43.0(2)
C19 Ru8 B4 126.5(2)
C20 Ru8 B4 152.4(2)
C7 Ru8 B4 78.5(2)
C21 Ru8 B4 121.0(2)
C12 Ru8 C23 123.4(2)
C9 Ru8 C23 107.1(2)
C19 Ru8 C23 37.0(2)
C20 Ru8 C23 62.4(2)
C7 Ru8 C23 157.0(2)
C21 Ru8 C23 62.6(2)
B4 Ru8 C23 93.6(2)
C12 Ru8 C22 147.5(2)
C9 Ru8 C22 126.4(2)
C19 Ru8 C22 62.6(2)
C20 Ru8 C22 62.0(2)
C7 Ru8 C22 120.4(2)
C21 Ru8 C22 37.0(2)
B4 Ru8 C22 90.8(2)
C23 Ru8 C22 37.4(2)
C12 Ru8 B3 118.6(2)
C9 Ru8 B3 79.1(2)
C19 Ru8 B3 150.9(2)
C20 Ru8 B3 128.2(2)
C7 Ru8 B3 41.9(2)
C21 Ru8 B3 93.2(2)
B4 Ru8 B3 49.0(3)
C23 Ru8 B3 117.8(2)
C22 Ru8 B3 88.3(2)
B5 B1 B2 108.4(5)
B5 B1 B4 60.2(4)
B2 B1 B4 110.8(4)
B5 B1 B3 111.2(5)
B2 B1 B3 60.5(4)
B4 B1 B3 63.4(4)
B5 B1 B6 58.9(4)
B2 B1 B6 57.5(4)
B4 B1 B6 105.4(5)
B3 B1 B6 105.2(4)
B5 B1 H1 121.6(35)
B2 B1 H1 119.2(34)
B4 B1 H1 122.6(34)
B3 B1 H1 120.5(34)
B6 B1 H1 123.9(34)
C7 B2 B6 107.0(5)
C7 B2 B1 104.1(5)
B6 B2 B1 62.3(4)
C7 B2 B11 54.3(4)
B6 B2 B11 61.9(4)
B1 B2 B11 105.5(5)
C7 B2 B3 54.6(3)
B6 B2 B3 108.5(5)
B1 B2 B3 60.1(4)
B11 B2 B3 97.6(4)
C7 B2 H2 122.3(38)
B6 B2 H2 123.9(37)
B1 B2 H2 121.7(38)
B11 B2 H2 129.1(38)
B3 B2 H2 120.8(37)
C7 B3 B1 107.6(5)
C7 B3 B2 59.8(4)
B1 B3 B2 59.3(4)
C7 B3 B4 108.2(5)
B1 B3 B4 58.2(4)
B2 B3 B4 105.7(5)
C7 B3 Ru8 67.3(3)
B1 B3 Ru8 117.2(4)
B2 B3 Ru8 119.4(4)
B4 B3 Ru8 64.8(3)
C7 B3 H3 125.1(37)
B1 B3 H3 117.8(37)
B2 B3 H3 121.2(37)
B4 B3 H3 120.9(37)
Ru8 B3 H3 112.2(37)
C9 B4 B5 60.3(4)
C9 B4 B1 107.3(5)
B5 B4 B1 58.6(4)
C9 B4 B3 108.6(4)
B5 B4 B3 105.9(5)
B1 B4 B3 58.4(4)
C9 B4 Ru8 67.1(3)
B5 B4 Ru8 120.5(4)
B1 B4 Ru8 118.7(4)
B3 B4 Ru8 66.2(3)
C9 B4 H4 121.7(30)
B5 B4 H4 118.2(29)
B1 B4 H4 119.6(30)
B3 B4 H4 124.4(30)
Ru8 B4 H4 111.9(29)
C10 B5 C9 53.5(3)
C10 B5 B1 103.4(5)
C9 B5 B1 105.8(5)
C10 B5 B6 59.3(4)
C9 B5 B6 105.7(4)
B1 B5 B6 62.5(4)
C10 B5 B4 96.7(4)
C9 B5 B4 55.9(3)
B1 B5 B4 61.1(4)
B6 B5 B4 108.8(5)
C10 B5 H5 121.2(38)
C9 B5 H5 113.9(38)
B1 B5 H5 132.2(38)
B6 B5 H5 125.8(38)
B4 B5 H5 123.6(38)
C10 B6 B2 104.9(5)
C10 B6 B5 59.3(4)
B2 B6 B5 110.3(5)
C10 B6 B11 55.6(4)
B2 B6 B11 60.5(4)
B5 B6 B11 105.7(5)
C10 B6 B1 100.5(5)
B2 B6 B1 60.2(4)
B5 B6 B1 58.6(4)
B11 B6 B1 103.0(5)
C10 B6 H6 117.8(31)
B2 B6 H6 129.3(31)
B5 B6 H6 114.3(31)
B11 B6 H6 124.8(31)
B1 B6 H6 129.7(31)
C7 B11 C10 111.1(5)
C7 B11 B2 60.5(4)
C10 B11 B2 105.6(5)
C7 B11 B6 108.6(5)
C10 B11 B6 59.4(4)
B2 B11 B6 57.6(4)
C7 B11 H11 123.8(31)
C10 B11 H11 119.3(32)
B2 B11 H11 121.8(32)
B6 B11 H11 117.1(31)
B11 C7 B3 114.4(5)
B11 C7 B2 65.2(4)
B3 C7 B2 65.6(4)
B11 C7 Ru8 110.7(4)
B3 C7 Ru8 70.9(3)
B2 C7 Ru8 127.1(4)
B11 C7 H7 113.7(51)
B3 C7 H7 128.2(53)
B2 C7 H7 121.4(53)
Ru8 C7 H7 108.5(52)
C18 C9 C10 115.9(5)
C18 C9 B4 125.7(5)
C10 C9 B4 109.8(5)
C18 C9 B5 113.9(5)
C10 C9 B5 63.1(4)
B4 C9 B5 63.7(4)
C18 C9 Ru8 115.4(4)
C10 C9 Ru8 111.5(4)
B4 C9 Ru8 69.9(3)
B5 C9 Ru8 125.7(4)
C9 C10 B11 116.1(5)
C9 C10 B5 63.3(4)
B11 C10 B5 115.1(5)
C9 C10 B6 115.8(5)
B11 C10 B6 64.9(4)
B5 C10 B6 61.4(4)
C9 C10 H10 113.1(55)
B11 C10 H10 120.4(55)
B5 C10 H10 115.8(54)
B6 C10 H10 118.4(55)
N13 C12 Ru8 177.6(5)
C12 N13 C14 174.1(6)
C15 C14 N13 110.0(6)
C15 C14 C17 118.8(12)
N13 C14 C17 106.2(7)
C15 C14 C16 110.6(11)
N13 C14 C16 105.9(6)
C17 C14 C16 104.4(11)
C23 C19 C20 107.1(5)
C23 C19 C24 126.2(5)
C20 C19 C24 126.2(5)
C23 C19 Ru8 73.3(3)
C20 C19 Ru8 70.8(3)
C24 C19 Ru8 127.4(4)
C21 C20 C19 108.8(5)
C21 C20 C25 124.7(5)
C19 C20 C25 126.3(5)
C21 C20 Ru8 72.4(3)
C19 C20 Ru8 70.7(3)
C25 C20 Ru8 126.6(4)
C22 C21 C20 107.0(5)
C22 C21 C26 127.6(5)
C20 C21 C26 125.3(6)
C22 C21 Ru8 72.1(3)
C20 C21 Ru8 70.0(3)
C26 C21 Ru8 125.6(5)
C21 C22 C23 108.8(5)
C21 C22 C27 125.7(6)
C23 C22 C27 125.1(6)
C21 C22 Ru8 70.9(3)
C23 C22 Ru8 71.2(3)
C27 C22 Ru8 129.9(4)
C19 C23 C22 108.3(5)
C19 C23 C28 126.5(6)
C22 C23 C28 124.9(5)
C19 C23 Ru8 69.7(3)
C22 C23 Ru8 71.4(3)
C28 C23 Ru8 129.6(4)

loop_
_geom_bond_atom_site_label_1
_geom_bond_atom_site_label_2
_geom_bond_distance
Ru8 C12 1.954(6)
Ru8 C9 2.204(6)
Ru8 C19 2.209(6)
Ru8 C20 2.210(5)
Ru8 C7 2.218(5)
Ru8 C21 2.242(6)
Ru8 B4 2.246(5)
Ru8 C23 2.256(6)
Ru8 C22 2.258(5)
Ru8 B3 2.273(6)
B1 B5 1.737(11)
B1 B2 1.771(11)
B1 B4 1.781(10)
B1 B3 1.785(9)
B1 B6 1.806(10)
B1 H1 1.10(7)
B2 C7 1.702(8)
B2 B6 1.721(11)
B2 B11 1.774(10)
B2 B3 1.792(10)
B2 H2 1.06(7)
B3 C7 1.605(9)
B3 B4 1.875(10)
B3 H3 1.08(7)
B4 C9 1.632(8)
B4 B5 1.766(9)
B4 H4 1.13(6)
B5 C10 1.709(8)
B5 C9 1.711(8)
B5 B6 1.745(10)
B5 H5 1.07(7)
B6 C10 1.709(9)
B6 B11 1.798(9)
B6 H6 1.12(6)
B11 C7 1.588(9)
B11 C10 1.639(10)
B11 H11 1.12(6)
C7 H7 0.87(8)
C9 C18 1.505(9)
C9 C10 1.541(8)
C10 H10 0.83(8)
C12 N13 1.163(7)
N13 C14 1.450(7)
C14 C15 1.444(12)
C14 C17 1.479(15)
C14 C16 1.527(13)
C19 C23 1.418(8)
C19 C20 1.457(8)
C19 C24 1.502(8)
C20 C21 1.433(8)
C20 C25 1.501(7)
C21 C22 1.429(9)
C21 C26 1.498(9)
C22 C23 1.446(9)
C22 C27 1.502(8)
C23 C28 1.480(8)
